data_2311839
loop_
_publ_author_name
'Praveen, Aletti S.'
'Yathirajan, Hemmige S.'
'Kaur, Manpreet'
'Narayana, Badiadka'
'Hosten, Eric C.'
'Betz, Richard'
'Glidewell, Christopher'

_publ_section_title
;
 Different patterns of supramolecular assembly in constitutionally similar
 6-arylimidazo[2,1-b][1,3,4]thiadiazoles.
;
_journal_coeditor_code SK3560
_journal_issue 'Pt 9'
_journal_name_full 'Acta crystallographica. Section C, Structural chemistry'
_journal_page_first 920
_journal_page_last 926
_journal_paper_doi 10.1107/S2053229614018762
_journal_volume 70
_journal_year 2014
_chemical_formula_iupac 'C12 H10 F N3 O S'
_chemical_formula_moiety 'C12 H10 F N3 O S'
_chemical_formula_sum 'C12 H10 F N3 O S'
_chemical_formula_weight 263.29
_chemical_name_systematic
;
6-(4-Fluoro-3-methoxyphenyl)-2-methylimidazo[2,1-<i>b</i>][1,3,4]thiadiazole
;
_space_group_crystal_system triclinic
_space_group_IT_number 2
_space_group_name_Hall '-P 1'
_space_group_name_H-M_alt 'P -1'
_atom_sites_solution_hydrogens geom
_audit_creation_method SHELXL-2014
_cell_angle_alpha 103.039(2)
_cell_angle_beta 95.189(2)
_cell_angle_gamma 110.365(2)
_cell_formula_units_Z 4
_cell_length_a 8.6766(3)
_cell_length_b 11.7888(4)
_cell_length_c 12.5227(4)
_cell_measurement_reflns_used 5697
_cell_measurement_temperature 200(2)
_cell_measurement_theta_max 28.351
_cell_measurement_theta_min 2.183
_cell_volume 1149.69(7)
_computing_cell_refinement 'SAINT (Bruker, 2010)'
_computing_data_collection 'APEX2 (Bruker, 2010)'
_computing_data_reduction 'SAINT (Bruker, 2010)'
_computing_molecular_graphics 'PLATON (Spek, 2009)'
_computing_publication_material 'SHELXL2014 (Sheldrick, 2014) and PLATON(Spek, 2009'
_computing_structure_refinement 'SHELXL2014 (Sheldrick, 2014)'
_computing_structure_solution 'SHELXS97 (Sheldrick, 2008)'
_diffrn_ambient_temperature 200(2)
_diffrn_measured_fraction_theta_full 0.993
_diffrn_measured_fraction_theta_max 0.990
_diffrn_measurement_device_type 'Bruker APEXII CCD'
_diffrn_measurement_method '\f and \w scans'
_diffrn_radiation_type MoK\a
_diffrn_radiation_wavelength 0.71073
_diffrn_reflns_av_R_equivalents 0.0192
_diffrn_reflns_limit_h_max 11
_diffrn_reflns_limit_h_min -11
_diffrn_reflns_limit_k_max 15
_diffrn_reflns_limit_k_min -15
_diffrn_reflns_limit_l_max 16
_diffrn_reflns_limit_l_min -16
_diffrn_reflns_number 19758
_diffrn_reflns_theta_full 25.242
_diffrn_reflns_theta_max 28.351
_diffrn_reflns_theta_min 2.183
_exptl_absorpt_coefficient_mu 0.285
_exptl_absorpt_correction_T_max 0.957
_exptl_absorpt_correction_T_min 0.761
_exptl_absorpt_correction_type multi-scan
_exptl_absorpt_process_details
;
(SADABS; Sheldrick, 2003)
;
_exptl_crystal_colour colourless
_exptl_crystal_density_diffrn 1.521
_exptl_crystal_description block
_exptl_crystal_F_000 544
_exptl_crystal_size_max 0.514
_exptl_crystal_size_mid 0.487
_exptl_crystal_size_min 0.156
_refine_diff_density_max 0.379
_refine_diff_density_min -0.239
_refine_ls_extinction_method none
_refine_ls_goodness_of_fit_ref 1.046
_refine_ls_hydrogen_treatment constr
_refine_ls_matrix_type full
_refine_ls_number_parameters 329
_refine_ls_number_reflns 5695
_refine_ls_number_restraints 0
_refine_ls_restrained_S_all 1.046
_refine_ls_R_factor_all 0.0447
_refine_ls_R_factor_gt 0.0356
_refine_ls_shift/su_max 0.001
_refine_ls_shift/su_mean 0.000
_refine_ls_structure_factor_coef Fsqd
_refine_ls_weighting_details 'w=1/[\s^2^(Fo^2^)+(0.0578P)^2^+0.3149P] where P=(Fo^2^+2Fc^2^)/3'
_refine_ls_weighting_scheme calc
_refine_ls_wR_factor_gt 0.0965
_refine_ls_wR_factor_ref 0.1049
_reflns_number_gt 4829
_reflns_number_total 5695
_reflns_threshold_expression I>2\s(I)
_cod_data_source_file sk3560sup1.cif
_cod_data_source_block IV
_cod_database_code 2311839
_shelx_space_group_comment
;
The symmetry employed for this shelxl refinement is uniquely defined
by the following loop, which should always be used as a source of
symmetry information in preference to the above space-group names.
They are only intended as comments.
;
_shelx_estimated_absorpt_t_min 0.867
_shelx_estimated_absorpt_t_max 0.957
_shelxl_version_number 2.014

loop_
_space_group_symop_operation_xyz
'x, y, z'
'-x, -y, -z'

loop_
_atom_site_type_symbol
_atom_site_label
_atom_site_fract_x
_atom_site_fract_y
_atom_site_fract_z
_atom_site_U_iso_or_equiv
_atom_site_adp_type
_atom_site_calc_flag
_atom_site_occupancy
S S11 0.00646(4) 0.13559(3) 0.37155(3) 0.03362(10) Uani d 1
C C12 0.08673(17) 0.27326(13) 0.32795(11) 0.0301(3) Uani d 1
N N13 0.22531(15) 0.35907(11) 0.38809(9) 0.0308(2) Uani d 1
N N14 0.27389(14) 0.31605(11) 0.47316(9) 0.0285(2) Uani d 1
C C15 0.40549(18) 0.36681(13) 0.56107(11) 0.0308(3) Uani d 1
H H15 0.4947 0.4467 0.5792 0.037 Uiso calc 1
C C16 0.37966(17) 0.27620(13) 0.61728(11) 0.0279(3) Uani d 1
N N17 0.23394(15) 0.17076(11) 0.56618(10) 0.0314(3) Uani d 1
C C17A 0.17615(17) 0.19957(13) 0.48028(11) 0.0285(3) Uani d 1
C C121 0.00056(19) 0.28957(15) 0.22791(12) 0.0373(3) Uani d 1
H H12A 0.0027 0.2284 0.1611 0.056 Uiso calc 1
H H12B 0.0578 0.3750 0.2219 0.056 Uiso calc 1
H H12C -0.1157 0.2761 0.2348 0.056 Uiso calc 1
C C161 0.48497(17) 0.28344(13) 0.71864(11) 0.0289(3) Uani d 1
C C162 0.43884(17) 0.18333(13) 0.76701(11) 0.0289(3) Uani d 1
H H162 0.3399 0.1112 0.7334 0.035 Uiso calc 1
C C163 0.53600(17) 0.18833(14) 0.86345(11) 0.0305(3) Uani d 1
C C164 0.68099(18) 0.29526(15) 0.91037(12) 0.0343(3) Uani d 1
F F164 0.77811(12) 0.29987(10) 1.00385(8) 0.0463(2) Uani d 1
C C165 0.72848(19) 0.39468(15) 0.86428(13) 0.0380(3) Uani d 1
H H165 0.8275 0.4667 0.8982 0.046 Uiso calc 1
C C166 0.63049(19) 0.38888(14) 0.76772(13) 0.0350(3) Uani d 1
H H166 0.6627 0.4570 0.7350 0.042 Uiso calc 1
O O163 0.50367(13) 0.09665(10) 0.91665(9) 0.0379(2) Uani d 1
C C167 0.35126(19) -0.01095(14) 0.87181(13) 0.0370(3) Uani d 1
H H17A 0.3504 -0.0494 0.7936 0.055 Uiso calc 1
H H17B 0.2559 0.0152 0.8765 0.055 Uiso calc 1
H H17C 0.3431 -0.0722 0.9146 0.055 Uiso calc 1
S S21 0.78227(5) 0.13419(4) 0.62262(3) 0.03651(11) Uani d 1
C C22 0.94908(17) 0.27885(14) 0.68237(12) 0.0330(3) Uani d 1
N N23 0.96304(15) 0.36656(12) 0.63253(10) 0.0327(3) Uani d 1
N N24 0.83426(14) 0.31918(11) 0.54278(9) 0.0300(2) Uani d 1
C C25 0.79000(17) 0.36683(13) 0.46012(11) 0.0308(3) Uani d 1
H H25 0.8426 0.4488 0.4514 0.037 Uiso calc 1
C C26 0.65212(16) 0.26908(13) 0.39250(11) 0.0285(3) Uani d 1
N N27 0.61083(14) 0.16220(11) 0.43120(10) 0.0311(3) Uani d 1
C C27A 0.72405(17) 0.19776(13) 0.52154(11) 0.0299(3) Uani d 1
C C221 1.06817(19) 0.29945(17) 0.78443(13) 0.0416(4) Uani d 1
H H22A 1.1227 0.2388 0.7704 0.062 Uiso calc 1
H H22B 1.0074 0.2880 0.8459 0.062 Uiso calc 1
H H22C 1.1530 0.3852 0.8043 0.062 Uiso calc 1
C C261 0.55382(16) 0.27107(13) 0.29205(11) 0.0282(3) Uani d 1
C C262 0.40568(16) 0.16877(13) 0.23951(11) 0.0287(3) Uani d 1
H H262 0.3699 0.0984 0.2691 0.034 Uiso calc 1
C C263 0.31052(17) 0.16897(13) 0.14477(11) 0.0301(3) Uani d 1
C C264 0.36614(18) 0.27413(14) 0.10393(12) 0.0337(3) Uani d 1
F F264 0.27138(12) 0.27444(9) 0.01147(8) 0.0461(2) Uani d 1
C C265 0.51152(19) 0.37496(14) 0.15271(12) 0.0349(3) Uani d 1
H H265 0.5468 0.4449 0.1225 0.042 Uiso calc 1
C C266 0.60700(17) 0.37331(14) 0.24735(12) 0.0327(3) Uani d 1
H H266 0.7091 0.4423 0.2817 0.039 Uiso calc 1
O O263 0.16416(13) 0.07545(10) 0.08734(9) 0.0384(2) Uani d 1
C C267 0.11887(19) -0.04054(14) 0.11693(13) 0.0373(3) Uani d 1
H H27A 0.0172 -0.1029 0.0660 0.056 Uiso calc 1
H H27B 0.0982 -0.0270 0.1936 0.056 Uiso calc 1
H H27C 0.2101 -0.0713 0.1115 0.056 Uiso calc 1

loop_
_atom_site_aniso_label
_atom_site_aniso_U_11
_atom_site_aniso_U_22
_atom_site_aniso_U_33
_atom_site_aniso_U_12
_atom_site_aniso_U_13
_atom_site_aniso_U_23
S11 0.03049(18) 0.03356(19) 0.03207(18) 0.00582(14) 0.00091(13) 0.01204(14)
C12 0.0296(6) 0.0333(7) 0.0292(6) 0.0121(6) 0.0071(5) 0.0116(5)
N13 0.0332(6) 0.0335(6) 0.0275(6) 0.0119(5) 0.0038(5) 0.0138(5)
N14 0.0299(6) 0.0280(6) 0.0279(6) 0.0088(5) 0.0048(4) 0.0119(4)
C15 0.0310(7) 0.0308(7) 0.0287(6) 0.0086(6) 0.0028(5) 0.0108(5)
C16 0.0286(6) 0.0301(6) 0.0269(6) 0.0116(5) 0.0058(5) 0.0104(5)
N17 0.0304(6) 0.0322(6) 0.0309(6) 0.0093(5) 0.0040(5) 0.0123(5)
C17A 0.0287(6) 0.0288(6) 0.0287(6) 0.0100(5) 0.0064(5) 0.0104(5)
C121 0.0330(7) 0.0450(8) 0.0337(7) 0.0119(6) 0.0018(6) 0.0166(6)
C161 0.0282(6) 0.0333(7) 0.0295(6) 0.0145(6) 0.0069(5) 0.0118(5)
C162 0.0280(6) 0.0328(7) 0.0279(6) 0.0123(5) 0.0039(5) 0.0116(5)
C163 0.0308(7) 0.0364(7) 0.0293(7) 0.0164(6) 0.0061(5) 0.0124(6)
C164 0.0317(7) 0.0410(8) 0.0300(7) 0.0159(6) -0.0001(5) 0.0079(6)
F164 0.0418(5) 0.0546(6) 0.0377(5) 0.0160(4) -0.0085(4) 0.0136(4)
C165 0.0307(7) 0.0353(7) 0.0406(8) 0.0082(6) -0.0020(6) 0.0067(6)
C166 0.0334(7) 0.0336(7) 0.0376(7) 0.0109(6) 0.0034(6) 0.0133(6)
O163 0.0374(6) 0.0410(6) 0.0356(5) 0.0121(5) -0.0012(4) 0.0190(5)
C167 0.0365(8) 0.0382(8) 0.0380(8) 0.0121(6) 0.0041(6) 0.0183(6)
S21 0.03315(19) 0.0365(2) 0.03448(19) 0.00513(15) -0.00028(14) 0.01498(15)
C22 0.0257(6) 0.0395(7) 0.0295(7) 0.0066(6) 0.0033(5) 0.0110(6)
N23 0.0264(5) 0.0362(6) 0.0281(6) 0.0055(5) -0.0020(4) 0.0080(5)
N24 0.0252(5) 0.0301(6) 0.0277(6) 0.0042(5) 0.0002(4) 0.0065(4)
C25 0.0279(6) 0.0306(7) 0.0296(7) 0.0074(5) 0.0005(5) 0.0077(5)
C26 0.0248(6) 0.0313(7) 0.0274(6) 0.0096(5) 0.0033(5) 0.0067(5)
N27 0.0269(5) 0.0312(6) 0.0299(6) 0.0061(5) 0.0012(4) 0.0077(5)
C27A 0.0260(6) 0.0309(7) 0.0285(6) 0.0062(5) 0.0036(5) 0.0076(5)
C221 0.0321(7) 0.0519(9) 0.0352(8) 0.0074(7) -0.0020(6) 0.0183(7)
C261 0.0243(6) 0.0321(7) 0.0266(6) 0.0118(5) 0.0026(5) 0.0044(5)
C262 0.0254(6) 0.0307(7) 0.0288(6) 0.0103(5) 0.0021(5) 0.0073(5)
C263 0.0269(6) 0.0318(7) 0.0295(6) 0.0122(5) 0.0003(5) 0.0046(5)
C264 0.0321(7) 0.0388(8) 0.0316(7) 0.0158(6) 0.0011(5) 0.0106(6)
F264 0.0432(5) 0.0505(6) 0.0418(5) 0.0130(4) -0.0072(4) 0.0208(4)
C265 0.0358(7) 0.0352(7) 0.0362(7) 0.0138(6) 0.0054(6) 0.0147(6)
C266 0.0264(6) 0.0318(7) 0.0361(7) 0.0086(6) 0.0019(5) 0.0073(6)
O263 0.0323(5) 0.0346(5) 0.0404(6) 0.0066(4) -0.0094(4) 0.0112(4)
C267 0.0345(7) 0.0304(7) 0.0393(8) 0.0065(6) -0.0051(6) 0.0088(6)

loop_
_atom_type_symbol
_atom_type_description
_atom_type_scat_dispersion_real
_atom_type_scat_dispersion_imag
_atom_type_scat_source
C C 0.0033 0.0016 'International Tables Vol C Tables 4.2.6.8 and 6.1.1.4'
H H 0.0000 0.0000 'International Tables Vol C Tables 4.2.6.8 and 6.1.1.4'
F F 0.0171 0.0103 'International Tables Vol C Tables 4.2.6.8 and 6.1.1.4'
N N 0.0061 0.0033 'International Tables Vol C Tables 4.2.6.8 and 6.1.1.4'
O O 0.0106 0.0060 'International Tables Vol C Tables 4.2.6.8 and 6.1.1.4'
S S 0.1246 0.1234 'International Tables Vol C Tables 4.2.6.8 and 6.1.1.4'

loop_
_geom_angle_atom_site_label_1
_geom_angle_atom_site_label_2
_geom_angle_atom_site_label_3
_geom_angle
C17A S11 C12 88.62(6)
N13 C12 C121 122.15(13)
N13 C12 S11 116.10(10)
C121 C12 S11 121.75(11)
C12 N13 N14 108.29(11)
C17A N14 C15 107.58(11)
C17A N14 N13 118.81(11)
C15 N14 N13 133.59(12)
N14 C15 C16 104.50(12)
N14 C15 H15 127.8
C16 C15 H15 127.8
C15 C16 N17 111.51(12)
C15 C16 C161 126.78(13)
N17 C16 C161 121.70(12)
C17A N17 C16 103.55(11)
N17 C17A N14 112.86(12)
N17 C17A S11 138.95(11)
N14 C17A S11 108.17(10)
C12 C121 H12A 109.5
C12 C121 H12B 109.5
H12A C121 H12B 109.5
C12 C121 H12C 109.5
H12A C121 H12C 109.5
H12B C121 H12C 109.5
C166 C161 C162 119.56(13)
C166 C161 C16 120.82(13)
C162 C161 C16 119.62(12)
C163 C162 C161 120.69(13)
C163 C162 H162 119.7
C161 C162 H162 119.7
O163 C163 C162 125.54(13)
O163 C163 C164 116.19(12)
C162 C163 C164 118.26(13)
F164 C164 C165 119.47(13)
F164 C164 C163 118.54(13)
C165 C164 C163 121.99(13)
C164 C165 C166 119.37(14)
C164 C165 H165 120.3
C166 C165 H165 120.3
C165 C166 C161 120.12(14)
C165 C166 H166 119.9
C161 C166 H166 119.9
C163 O163 C167 116.49(11)
O163 C167 H17A 109.5
O163 C167 H17B 109.5
H17A C167 H17B 109.5
O163 C167 H17C 109.5
H17A C167 H17C 109.5
H17B C167 H17C 109.5
C27A S21 C22 88.44(7)
N23 C22 C221 121.98(13)
N23 C22 S21 116.53(11)
C221 C22 S21 121.49(12)
C22 N23 N24 107.87(12)
C27A N24 C25 107.60(11)
C27A N24 N23 118.89(12)
C25 N24 N23 133.45(12)
N24 C25 C26 104.29(12)
N24 C25 H25 127.9
C26 C25 H25 127.9
C25 C26 N27 111.80(12)
C25 C26 C261 126.64(13)
N27 C26 C261 121.56(12)
C27A N27 C26 103.30(11)
N27 C27A N24 113.01(13)
N27 C27A S21 138.68(11)
N24 C27A S21 108.27(10)
C22 C221 H22A 109.5
C22 C221 H22B 109.5
H22A C221 H22B 109.5
C22 C221 H22C 109.5
H22A C221 H22C 109.5
H22B C221 H22C 109.5
C266 C261 C262 119.44(12)
C266 C261 C26 120.87(12)
C262 C261 C26 119.68(13)
C263 C262 C261 120.61(13)
C263 C262 H262 119.7
C261 C262 H262 119.7
O263 C263 C262 125.73(13)
O263 C263 C264 116.04(12)
C262 C263 C264 118.22(13)
F264 C264 C265 119.48(13)
F264 C264 C263 118.02(13)
C265 C264 C263 122.50(13)
C264 C265 C266 118.80(14)
C264 C265 H265 120.6
C266 C265 H265 120.6
C265 C266 C261 120.40(13)
C265 C266 H266 119.8
C261 C266 H266 119.8
C263 O263 C267 116.68(11)
O263 C267 H27A 109.5
O263 C267 H27B 109.5
H27A C267 H27B 109.5
O263 C267 H27C 109.5
H27A C267 H27C 109.5
H27B C267 H27C 109.5

loop_
_geom_bond_atom_site_label_1
_geom_bond_atom_site_label_2
_geom_bond_distance
S11 C17A 1.7297(14)
S11 C12 1.7605(14)
C12 N13 1.2970(18)
C12 C121 1.4849(19)
N13 N14 1.3717(15)
N14 C17A 1.3678(18)
N14 C15 1.3687(17)
C15 C16 1.3740(19)
C15 H15 0.9500
C16 N17 1.3978(17)
C16 C161 1.4630(18)
N17 C17A 1.3075(18)
C121 H12A 0.9800
C121 H12B 0.9800
C121 H12C 0.9800
C161 C166 1.393(2)
C161 C162 1.3991(19)
C162 C163 1.3862(18)
C162 H162 0.9500
C163 O163 1.3559(17)
C163 C164 1.395(2)
C164 F164 1.3581(16)
C164 C165 1.374(2)
C165 C166 1.388(2)
C165 H165 0.9500
C166 H166 0.9500
O163 C167 1.4318(18)
C167 H17A 0.9800
C167 H17B 0.9800
C167 H17C 0.9800
S21 C27A 1.7307(15)
S21 C22 1.7531(15)
C22 N23 1.3004(19)
C22 C221 1.4854(19)
N23 N24 1.3708(15)
N24 C27A 1.3651(18)
N24 C25 1.3693(18)
C25 C26 1.3759(18)
C25 H25 0.9500
C26 N27 1.3940(18)
C26 C261 1.4641(18)
N27 C27A 1.3111(17)
C221 H22A 0.9800
C221 H22B 0.9800
C221 H22C 0.9800
C261 C266 1.394(2)
C261 C262 1.3963(18)
C262 C263 1.3838(18)
C262 H262 0.9500
C263 O263 1.3594(16)
C263 C264 1.395(2)
C264 F264 1.3595(16)
C264 C265 1.366(2)
C265 C266 1.3912(19)
C265 H265 0.9500
C266 H266 0.9500
O263 C267 1.4291(18)
C267 H27A 0.9800
C267 H27B 0.9800
C267 H27C 0.9800

loop_
_geom_hbond_atom_site_label_D
_geom_hbond_atom_site_label_H
_geom_hbond_atom_site_label_A
_geom_hbond_site_symmetry_A
_geom_hbond_distance_DH
_geom_hbond_distance_HA
_geom_hbond_distance_DA
_geom_hbond_angle_DHA
_geom_hbond_publ_flag
C15 H15 N13 2_666 0.95 2.61 3.551(2) 169 no

loop_
_geom_torsion_atom_site_label_1
_geom_torsion_atom_site_label_2
_geom_torsion_atom_site_label_3
_geom_torsion_atom_site_label_4
_geom_torsion
C17A S11 C12 N13 -0.34(12)
C17A S11 C12 C121 179.48(12)
C121 C12 N13 N14 -179.47(12)
S11 C12 N13 N14 0.35(15)
C12 N13 N14 C17A -0.18(17)
C12 N13 N14 C15 -178.44(14)
C17A N14 C15 C16 0.19(15)
N13 N14 C15 C16 178.59(14)
N14 C15 C16 N17 -0.42(16)
N14 C15 C16 C161 -179.80(13)
C15 C16 N17 C17A 0.47(16)
C161 C16 N17 C17A 179.89(12)
C16 N17 C17A N14 -0.34(15)
C16 N17 C17A S11 -178.18(13)
C15 N14 C17A N17 0.10(16)
N13 N14 C17A N17 -178.58(11)
C15 N14 C17A S11 178.61(9)
N13 N14 C17A S11 -0.07(15)
C12 S11 C17A N17 178.12(17)
C12 S11 C17A N14 0.21(10)
C15 C16 C161 C166 -1.3(2)
N17 C16 C161 C166 179.42(13)
C15 C16 C161 C162 178.65(13)
N17 C16 C161 C162 -0.7(2)
C166 C161 C162 C163 0.3(2)
C16 C161 C162 C163 -179.58(12)
C161 C162 C163 O163 -179.52(13)
C161 C162 C163 C164 -0.4(2)
O163 C163 C164 F164 0.3(2)
C162 C163 C164 F164 -178.97(12)
O163 C163 C164 C165 179.67(14)
C162 C163 C164 C165 0.4(2)
F164 C164 C165 C166 178.95(13)
C163 C164 C165 C166 -0.4(2)
C164 C165 C166 C161 0.4(2)
C162 C161 C166 C165 -0.3(2)
C16 C161 C166 C165 179.57(13)
C162 C163 O163 C167 -3.5(2)
C164 C163 O163 C167 177.32(13)
C27A S21 C22 N23 -0.59(13)
C27A S21 C22 C221 179.60(13)
C221 C22 N23 N24 -179.25(13)
S21 C22 N23 N24 0.94(16)
C22 N23 N24 C27A -0.95(18)
C22 N23 N24 C25 -177.64(15)
C27A N24 C25 C26 0.17(15)
N23 N24 C25 C26 177.13(14)
N24 C25 C26 N27 -0.27(16)
N24 C25 C26 C261 178.99(13)
C25 C26 N27 C27A 0.27(16)
C261 C26 N27 C27A -179.04(12)
C26 N27 C27A N24 -0.15(16)
C26 N27 C27A S21 -177.30(14)
C25 N24 C27A N27 -0.01(17)
N23 N24 C27A N27 -177.49(12)
C25 N24 C27A S21 178.01(9)
N23 N24 C27A S21 0.53(16)
C22 S21 C27A N27 177.26(17)
C22 S21 C27A N24 0.02(11)
C25 C26 C261 C266 8.0(2)
N27 C26 C261 C266 -172.79(12)
C25 C26 C261 C262 -172.64(13)
N27 C26 C261 C262 6.6(2)
C266 C261 C262 C263 -0.9(2)
C26 C261 C262 C263 179.71(12)
C261 C262 C263 O263 -179.49(13)
C261 C262 C263 C264 -0.4(2)
O263 C263 C264 F264 -0.2(2)
C262 C263 C264 F264 -179.35(12)
O263 C263 C264 C265 -179.62(13)
C262 C263 C264 C265 1.2(2)
F264 C264 C265 C266 179.91(13)
C263 C264 C265 C266 -0.6(2)
C264 C265 C266 C261 -0.7(2)
C262 C261 C266 C265 1.5(2)
C26 C261 C266 C265 -179.16(13)
C262 C263 O263 C267 -10.5(2)
C264 C263 O263 C267 170.39(13)
